data_4025266
loop_
_publ_author_name
'Jean-Yves Balandier'
'Marcos Chas'
'Paul I. Dron'
'S\'ebastien Goeb'
'David Canevet'
'Ahmed Belyasmine'
'Magali Allain'
'Marc Sall\'e'

_publ_contact_author_address
;
Laboratoire CIMA UMR CNRS 6200
2, bd Lavoisier
49045 Angers cedex
France
 
;
_publ_contact_author_email magali.allain@univ-angers.fr
_publ_contact_author_fax 33(0)241735405
_publ_contact_author_name 'ALLAIN, Magali'
_publ_contact_author_phone 33(0)241735368
_publ_section_title
;
 N-Aryl Pyrrolo-tetrathiafulvalene Based Ligands: Synthesis and Metal
 Coordination
;
_journal_name_full 'Journal of Organic Chemistry'
_journal_page_first 1589
_journal_page_last 1599
_journal_paper_doi 10.1021/jo902529e
_journal_volume 75
_journal_year 2010
_chemical_formula_moiety 'C12 H6 N2 S3'
_chemical_formula_sum 'C12 H6 N2 S3'
_chemical_formula_weight 274.37
_space_group_IT_number 14
_symmetry_cell_setting monoclinic
_symmetry_space_group_name_Hall '-P 2yn'
_symmetry_space_group_name_H-M 'P 1 21/n 1'
_audit_conform_dict_location ftp://ftp.iucr.org/pub/cif_core.dic
_audit_conform_dict_name cif_core.dic
_audit_conform_dict_version 2.3
_audit_creation_date 2006-03-30T11:25:03-00:00
_audit_creation_method 'WinGX routine CIF_UPDATE'
_cell_angle_alpha 90
_cell_angle_beta 90.796(4)
_cell_angle_gamma 90
_cell_formula_units_Z 4
_cell_length_a 7.7320(4)
_cell_length_b 11.8887(2)
_cell_length_c 12.5690(4)
_cell_measurement_reflns_used 2424
_cell_measurement_temperature 293(2)
_cell_measurement_theta_max 27.01
_cell_measurement_theta_min 3.43
_cell_volume 1155.27(7)
_computing_cell_refinement 'Dirax/lsq (Duisenberg & Schreurs, 1989-2000)'
_computing_data_collection 'Collect (Nonius BV, 1997-2000)'
_computing_data_reduction 'EvalCCD (Duisenberg & Schreurs 1990-2000)'
_computing_molecular_graphics 'DIAMOND 3.1 (Crystal Impact GbR 2005)'
_computing_publication_material 'WinGX publication routines (Farrugia, 1999)'
_computing_structure_refinement 'SHELXL-97 (Sheldrick, 1997)'
_computing_structure_solution 'SHELXS-97 (Sheldrick, 1997)'
_diffrn_ambient_temperature 293(2)
_diffrn_detector_area_resol_mean 9
_diffrn_measured_fraction_theta_full 0.995
_diffrn_measured_fraction_theta_max 0.995
_diffrn_measurement_device_type KappaCCD
_diffrn_measurement_method CCD
_diffrn_radiation_probe x-ray
_diffrn_radiation_type MoK\a
_diffrn_radiation_wavelength 0.71073
_diffrn_reflns_av_R_equivalents 0.111
_diffrn_reflns_limit_h_max 9
_diffrn_reflns_limit_h_min -9
_diffrn_reflns_limit_k_max 15
_diffrn_reflns_limit_k_min -14
_diffrn_reflns_limit_l_max 16
_diffrn_reflns_limit_l_min -16
_diffrn_reflns_number 11685
_diffrn_reflns_theta_full 27.01
_diffrn_reflns_theta_max 27.01
_diffrn_reflns_theta_min 3.43
_exptl_absorpt_coefficient_mu 0.615
_exptl_absorpt_correction_T_max 0.9677
_exptl_absorpt_correction_T_min 0.8908
_exptl_absorpt_correction_type gaussian
_exptl_absorpt_process_details
;
 PLATON-ABSGAUSS : Spek, A.L. (2003), J.Appl.Cryst. 36, 7-13
;
_exptl_crystal_colour yellow
_exptl_crystal_density_diffrn 1.577
_exptl_crystal_density_method 'not measured'
_exptl_crystal_description needle
_exptl_crystal_F_000 560
_exptl_crystal_size_max 0.25
_exptl_crystal_size_mid 0.09
_exptl_crystal_size_min 0.05
_refine_diff_density_max 0.436
_refine_diff_density_min -0.51
_refine_ls_extinction_method none
_refine_ls_goodness_of_fit_ref 1.065
_refine_ls_hydrogen_treatment refall
_refine_ls_matrix_type full
_refine_ls_number_parameters 178
_refine_ls_number_reflns 2507
_refine_ls_number_restraints 2
_refine_ls_restrained_S_all 1.065
_refine_ls_R_factor_gt 0.0561
_refine_ls_shift/su_max 0
_refine_ls_structure_factor_coef Fsqd
_refine_ls_weighting_details 'calc w=1/[\s^2^(Fo^2^)+(0.0000P)^2^+1.2028P] where P=(Fo^2^+2Fc^2^)/3'
_refine_ls_weighting_scheme calc
_refine_ls_wR_factor_ref 0.1262
_reflns_number_gt 1645
_reflns_number_total 2507
_reflns_threshold_expression >2sigma(I)
_cod_data_source_file jo902529e_si_003.cif
_cod_data_source_block 6b
_cod_database_code 4025266

loop_
_symmetry_equiv_pos_as_xyz
'x, y, z'
'-x+1/2, y+1/2, -z+1/2'
'-x, -y, -z'
'x-1/2, -y-1/2, z-1/2'

loop_
_atom_site_label
_atom_site_type_symbol
_atom_site_fract_x
_atom_site_fract_y
_atom_site_fract_z
_atom_site_U_iso_or_equiv
_atom_site_adp_type
_atom_site_occupancy
_atom_site_calc_flag
_atom_site_refinement_flags
_atom_site_disorder_group
_atom_site_disorder_assembly
H04 H 0.298(5) 0.172(4) -0.002(3) 0.056(12) Uiso 1 d . . .
H05 H 0.176(5) -0.147(3) 0.075(3) 0.049(12) Uiso 1 d . . .
H07 H 0.219(6) -0.198(4) -0.094(4) 0.071(14) Uiso 1 d . . .
H08 H 0.304(5) -0.2529(14) -0.260(3) 0.054(12) Uiso 1 d D . .
H10 H 0.478(4) 0.063(2) -0.321(2) 0.028(9) Uiso 1 d D . .
H11 H 0.403(5) 0.115(4) -0.140(4) 0.065(13) Uiso 1 d . . .
C01 C 0.0912(4) 0.1106(3) 0.3351(3) 0.0363(8) Uani 1 d . . .
C02 C 0.1531(4) -0.0068(3) 0.1656(3) 0.0324(8) Uani 1 d . . .
C03 C 0.1979(4) 0.1059(3) 0.1403(3) 0.0314(8) Uani 1 d . . .
C04 C 0.2587(5) 0.1078(3) 0.0397(3) 0.0353(8) Uani 1 d . . .
C05 C 0.1863(5) -0.0716(3) 0.0792(3) 0.0345(8) Uani 1 d . . .
C06 C 0.3017(4) -0.0349(3) -0.1021(3) 0.0296(7) Uani 1 d . . .
C07 C 0.2690(5) -0.1435(3) -0.1384(3) 0.0372(9) Uani 1 d . . .
C08 C 0.3182(5) -0.1767(3) -0.2394(3) 0.0370(8) Uani 1 d D . .
C09 C 0.3950(4) -0.0981(3) -0.3066(3) 0.0349(8) Uani 1 d . . .
C10 C 0.4289(5) 0.0119(3) -0.2717(3) 0.0373(9) Uani 1 d D . .
C11 C 0.3831(5) 0.0409(3) -0.1685(3) 0.0335(8) Uani 1 d . . .
C12 C 0.4427(5) -0.1316(3) -0.4132(4) 0.0448(10) Uani 1 d . . .
N01 N 0.2513(3) -0.0016(2) 0.0011(2) 0.0292(6) Uani 1 d . . .
N02 N 0.4797(5) -0.1590(3) -0.4952(3) 0.0568(10) Uani 1 d . . .
S01 S 0.03442(16) 0.15362(9) 0.45352(8) 0.0532(3) Uani 1 d . . .
S02 S 0.07841(14) -0.02913(8) 0.29393(8) 0.0435(3) Uani 1 d . . .
S03 S 0.16755(13) 0.20438(8) 0.24016(8) 0.0411(3) Uani 1 d . . .

loop_
_atom_site_aniso_label
_atom_site_aniso_U_11
_atom_site_aniso_U_22
_atom_site_aniso_U_33
_atom_site_aniso_U_23
_atom_site_aniso_U_13
_atom_site_aniso_U_12
C01 0.038(2) 0.035(2) 0.035(2) -0.0031(16) -0.0011(16) 0.0006(15)
C02 0.039(2) 0.0314(18) 0.0273(18) 0.0023(14) 0.0040(15) 0.0020(15)
C03 0.037(2) 0.0289(18) 0.0283(18) -0.0037(15) 0.0042(15) 0.0041(15)
C04 0.044(2) 0.0262(18) 0.036(2) -0.0023(16) 0.0048(16) -0.0019(16)
C05 0.047(2) 0.0276(19) 0.029(2) 0.0009(15) 0.0057(16) -0.0038(16)
C06 0.0300(18) 0.0299(18) 0.0288(19) 0.0013(14) -0.0015(14) 0.0017(14)
C07 0.048(2) 0.034(2) 0.0292(19) 0.0002(16) 0.0009(16) -0.0013(17)
C08 0.047(2) 0.033(2) 0.032(2) -0.0004(16) 0.0025(17) -0.0071(16)
C09 0.037(2) 0.038(2) 0.0304(19) -0.0083(15) 0.0024(15) 0.0021(16)
C10 0.040(2) 0.036(2) 0.036(2) -0.0050(16) 0.0088(17) -0.0053(16)
C11 0.040(2) 0.0292(19) 0.031(2) -0.0031(15) 0.0035(16) -0.0035(15)
C12 0.047(2) 0.037(2) 0.051(3) -0.0006(19) 0.0049(19) -0.0053(17)
N01 0.0369(16) 0.0265(15) 0.0242(15) 0.0004(11) 0.0022(12) 0.0008(11)
N02 0.081(3) 0.053(2) 0.037(2) -0.0094(17) 0.0195(18) -0.0053(19)
S01 0.0759(8) 0.0499(6) 0.0343(6) -0.0075(5) 0.0138(5) 0.0046(5)
S02 0.0642(7) 0.0348(5) 0.0319(5) -0.0003(4) 0.0138(5) -0.0024(4)
S03 0.0561(6) 0.0309(5) 0.0366(6) -0.0056(4) 0.0095(4) -0.0014(4)

loop_
_atom_type_symbol
_atom_type_description
_atom_type_scat_dispersion_real
_atom_type_scat_dispersion_imag
_atom_type_scat_source
C C 0.0033 0.0016 'International Tables Vol C Tables 4.2.6.8 and 6.1.1.4'
H H 0 0 'International Tables Vol C Tables 4.2.6.8 and 6.1.1.4'
N N 0.0061 0.0033 'International Tables Vol C Tables 4.2.6.8 and 6.1.1.4'
S S 0.1246 0.1234 'International Tables Vol C Tables 4.2.6.8 and 6.1.1.4'

loop_
_geom_angle_atom_site_label_1
_geom_angle_atom_site_label_2
_geom_angle_atom_site_label_3
_geom_angle
_geom_angle_site_symmetry_1
_geom_angle_site_symmetry_3
_geom_angle_publ_flag
S01 C01 S03 121.3(2) . . ?
S01 C01 S02 123.5(2) . . ?
S03 C01 S02 115.1(2) . . ?
C05 C02 C03 107.8(3) . . ?
C05 C02 S02 136.3(3) . . ?
C03 C02 S02 115.9(2) . . ?
C04 C03 C02 108.2(3) . . ?
C04 C03 S03 135.8(3) . . ?
C02 C03 S03 116.0(2) . . ?
C03 C04 N01 107.3(3) . . ?
C03 C04 H04 129(2) . . ?
N01 C04 H04 124(2) . . ?
C02 C05 N01 107.4(3) . . ?
C02 C05 H05 127(3) . . ?
N01 C05 H05 126(3) . . ?
C11 C06 C07 119.2(3) . . ?
C11 C06 N01 120.2(3) . . ?
C07 C06 N01 120.7(3) . . ?
C08 C07 C06 120.9(3) . . ?
C08 C07 H07 118(3) . . ?
C06 C07 H07 121(3) . . ?
C07 C08 C09 119.1(3) . . ?
C07 C08 H08 119(3) . . ?
C09 C08 H08 121(3) . . ?
C08 C09 C10 120.9(3) . . ?
C08 C09 C12 119.3(3) . . ?
C10 C09 C12 119.8(3) . . ?
C11 C10 C09 118.3(3) . . ?
C11 C10 H10 124(2) . . ?
C09 C10 H10 118(2) . . ?
C06 C11 C10 121.5(3) . . ?
C06 C11 H11 117(3) . . ?
C10 C11 H11 122(3) . . ?
N02 C12 C09 179.1(4) . . ?
C05 N01 C04 109.2(3) . . ?
C05 N01 C06 126.0(3) . . ?
C04 N01 C06 124.9(3) . . ?
C02 S02 C01 96.40(17) . . ?
C03 S03 C01 96.56(17) . . ?

loop_
_geom_bond_atom_site_label_1
_geom_bond_atom_site_label_2
_geom_bond_distance
_geom_bond_site_symmetry_2
_geom_bond_publ_flag
C01 S01 1.639(4) . ?
C01 S03 1.742(4) . ?
C01 S02 1.742(4) . ?
C02 C05 1.360(5) . ?
C02 C03 1.421(5) . ?
C02 S02 1.741(3) . ?
C03 C04 1.356(5) . ?
C03 S03 1.734(3) . ?
C04 N01 1.388(4) . ?
C04 H04 0.98(4) . ?
C05 N01 1.387(4) . ?
C05 H05 0.90(4) . ?
C06 C11 1.386(5) . ?
C06 C07 1.391(5) . ?
C06 N01 1.415(4) . ?
C07 C08 1.387(5) . ?
C07 H07 0.95(5) . ?
C08 C09 1.398(5) . ?
C08 H08 0.949(10) . ?
C09 C10 1.402(5) . ?
C09 C12 1.451(5) . ?
C10 C11 1.393(5) . ?
C10 H10 0.948(10) . ?
C11 H11 0.96(5) . ?
C12 N02 1.121(5) . ?

loop_
_cod_related_entry_id
_cod_related_entry_database
_cod_related_entry_code
1 ChemSpider 30659152
